data_1577255
loop_
_publ_author_name
'Lennox, Cameron B.'
'Taylor, Christopher'
'Huski\'c, Igor'
'Vainauskas, Jogirdas'
'Nickels, Christopher'
'Stein, Robin S.'
'Borchers, Tristan H.'
'Lutton Gething, A.R. Bonnie J.'
'Marrett, Joseph M.'
'Day, Graeme Matthew'
'Fri\<s\<ci\'c, Tomislav'

_publ_section_title
;
 The elusive endo-product of the archetypal Diels-Alder reaction of furan
 and maleic anhydride -- observed in the solid state at last
;
_journal_name_full 'Chemical Science'
_journal_paper_doi 10.1039/D5SC06724C
_journal_year 2026
_chemical_formula_moiety 'C8 H6 O4'
_chemical_formula_sum 'C8 H6 O4'
_chemical_formula_weight 166.13
_chemical_name_systematic 'endo-7-oxabicyclo(2.2.1)-5-heptene-2,3-dicarboxylic anhydride'
_chemical_properties_physical moisture-sensitive
_space_group_crystal_system monoclinic
_space_group_IT_number 14
_space_group_name_Hall '-P 2ybc'
_space_group_name_H-M_alt 'P 1 21/c 1'
_atom_sites_solution_hydrogens geom
_audit_creation_method SHELXL-2018/3
_audit_update_record
;
2024-11-06 deposited with the CCDC.	2026-05-12 downloaded from the CCDC.
;
_cell_angle_alpha 90
_cell_angle_beta 103.8840(10)
_cell_angle_gamma 90
_cell_formula_units_Z 4
_cell_length_a 11.2483(3)
_cell_length_b 5.68780(10)
_cell_length_c 11.3895(3)
_cell_measurement_reflns_used 14306
_cell_measurement_temperature 250(2)
_cell_measurement_theta_max 144.322
_cell_measurement_theta_min 22.405
_cell_volume 707.39(3)
_computing_cell_refinement 'SAINT V8.35A, Bruker-AXS'
_computing_data_collection 'APEX 2, Bruker-AXS'
_computing_data_reduction 'SAINT V8.35A, Bruker-AXS'
_computing_structure_refinement 'SHELXL-2018/3 (Sheldrick, 2018)'
_computing_structure_solution 'SHELXT 2014/5 (Sheldrick, 2014)'
_diffrn_ambient_pressure 1013
_diffrn_ambient_temperature 250
_diffrn_measured_fraction_theta_full 0.966
_diffrn_measured_fraction_theta_max 0.968
_diffrn_measurement_device_type 'Bruker PHOTON 100 CMOS'
_diffrn_measurement_method 'omega scans'
_diffrn_radiation_probe x-ray
_diffrn_radiation_type CuK\a
_diffrn_radiation_wavelength 1.54178
_diffrn_reflns_av_R_equivalents 0.0424
_diffrn_reflns_av_unetI/netI 0.0226
_diffrn_reflns_Laue_measured_fraction_full 0.966
_diffrn_reflns_Laue_measured_fraction_max 0.968
_diffrn_reflns_limit_h_max 13
_diffrn_reflns_limit_h_min -13
_diffrn_reflns_limit_k_max 7
_diffrn_reflns_limit_k_min -6
_diffrn_reflns_limit_l_max 13
_diffrn_reflns_limit_l_min -14
_diffrn_reflns_number 12818
_diffrn_reflns_point_group_measured_fraction_full 0.966
_diffrn_reflns_point_group_measured_fraction_max 0.968
_diffrn_reflns_theta_full 67.679
_diffrn_reflns_theta_max 72.308
_diffrn_reflns_theta_min 11.213
_diffrn_source 'sealed x-ray tube'
_diffrn_source_type 'Bruker D8 Venture'
_exptl_absorpt_coefficient_mu 1.097
_exptl_absorpt_correction_T_max 0.7536
_exptl_absorpt_correction_T_min 0.5756
_exptl_absorpt_correction_type multi-scan
_exptl_absorpt_process_details 'SADABS-2012/1, G. Sheldrick'
_exptl_crystal_colour colourless
_exptl_crystal_density_diffrn 1.560
_exptl_crystal_description block
_exptl_crystal_F_000 344
_exptl_crystal_recrystallization_method neat
_exptl_crystal_size_max 0.447
_exptl_crystal_size_mid 0.254
_exptl_crystal_size_min 0.182
_refine_diff_density_max 0.201
_refine_diff_density_min -0.139
_refine_diff_density_rms 0.032
_refine_ls_extinction_method none
_refine_ls_goodness_of_fit_ref 1.090
_refine_ls_hydrogen_treatment constr
_refine_ls_matrix_type full
_refine_ls_number_parameters 109
_refine_ls_number_reflns 1344
_refine_ls_number_restraints 0
_refine_ls_restrained_S_all 1.090
_refine_ls_R_factor_all 0.0404
_refine_ls_R_factor_gt 0.0380
_refine_ls_shift/su_max 0.000
_refine_ls_shift/su_mean 0.000
_refine_ls_structure_factor_coef Fsqd
_refine_ls_weighting_details 'w=1/[\s^2^(Fo^2^)+(0.0343P)^2^+0.2662P] where P=(Fo^2^+2Fc^2^)/3'
_refine_ls_weighting_scheme calc
_refine_ls_wR_factor_gt 0.0928
_refine_ls_wR_factor_ref 0.0949
_reflns_Friedel_coverage 0.000
_reflns_number_gt 1251
_reflns_number_total 1344
_reflns_threshold_expression 'I > 2\s(I)'
_cod_data_source_file d5sc06724c7.cif
_cod_data_source_block (endo-1)-250K
_cod_original_sg_symbol_H-M 'P 21/c'
_cod_database_code 1577255
_shelx_shelxl_version_number 2018/3
_shelx_space_group_comment
;
The symmetry employed for this shelxl refinement is uniquely defined
by the following loop, which should always be used as a source of
symmetry information in preference to the above space-group names.
They are only intended as comments.
;
_shelx_estimated_absorpt_t_min 0.640
_shelx_estimated_absorpt_t_max 0.825

loop_
_space_group_symop_operation_xyz
'x, y, z'
'-x, y+1/2, -z+1/2'
'-x, -y, -z'
'x, -y-1/2, z-1/2'

loop_
_atom_site_label
_atom_site_type_symbol
_atom_site_fract_x
_atom_site_fract_y
_atom_site_fract_z
_atom_site_U_iso_or_equiv
_atom_site_adp_type
_atom_site_occupancy
_atom_site_site_symmetry_order
_atom_site_calc_flag
_atom_site_refinement_flags_posn
_atom_site_refinement_flags_adp
_atom_site_refinement_flags_occupancy
_atom_site_disorder_assembly
_atom_site_disorder_group
O1 O 0.29392(9) -0.06840(18) 0.09929(8) 0.0394(3) Uani 1 1 d . . . . .
C1 C 0.17169(12) -0.0526(2) 0.10298(11) 0.0339(3) Uani 1 1 d . . . . .
O2 O 0.10446(10) -0.21383(19) 0.07045(9) 0.0460(3) Uani 1 1 d . . . . .
C2 C 0.35637(13) 0.1361(3) 0.14302(12) 0.0378(3) Uani 1 1 d . . . . .
C3 C 0.14828(12) 0.1797(2) 0.15501(12) 0.0336(3) Uani 1 1 d . . . . .
H3 H 0.085980 0.271509 0.098586 0.040 Uiso 1 1 calc R U . . .
O3 O 0.46123(10) 0.1579(2) 0.14261(12) 0.0578(4) Uani 1 1 d . . . . .
C4 C 0.27210(12) 0.3023(2) 0.18535(12) 0.0351(3) Uani 1 1 d . . . . .
H4 H 0.268658 0.455734 0.145516 0.042 Uiso 1 1 calc R U . . .
O4 O 0.17278(9) 0.37718(18) 0.33552(10) 0.0433(3) Uani 1 1 d . . . . .
C5 C 0.12039(12) 0.1605(2) 0.28364(13) 0.0378(3) Uani 1 1 d . . . . .
H5 H 0.034051 0.137008 0.283549 0.045 Uiso 1 1 calc R U . . .
C7 C 0.20714(15) -0.0185(3) 0.35324(12) 0.0430(4) Uani 1 1 d . . . . .
H7 H 0.188419 -0.169821 0.374000 0.052 Uiso 1 1 calc R U . . .
C6 C 0.29554(13) 0.3275(3) 0.32633(14) 0.0414(4) Uani 1 1 d . . . . .
H6 H 0.357329 0.444087 0.363392 0.050 Uiso 1 1 calc R U . . .
C8 C 0.31547(15) 0.0834(3) 0.37886(12) 0.0473(4) Uani 1 1 d . . . . .
H8 H 0.389242 0.018057 0.420831 0.057 Uiso 1 1 calc R U . . .

loop_
_atom_site_aniso_label
_atom_site_aniso_U_11
_atom_site_aniso_U_22
_atom_site_aniso_U_33
_atom_site_aniso_U_23
_atom_site_aniso_U_13
_atom_site_aniso_U_12
O1 0.0438(6) 0.0406(6) 0.0366(5) -0.0033(4) 0.0150(4) 0.0092(4)
C1 0.0393(7) 0.0363(7) 0.0255(6) 0.0007(5) 0.0066(5) 0.0048(6)
O2 0.0539(6) 0.0412(6) 0.0422(6) -0.0101(4) 0.0097(4) -0.0052(5)
C2 0.0405(7) 0.0410(8) 0.0351(7) 0.0057(6) 0.0157(5) 0.0035(6)
C3 0.0338(7) 0.0307(7) 0.0357(7) 0.0007(5) 0.0067(5) 0.0066(5)
O3 0.0411(6) 0.0704(8) 0.0694(8) 0.0004(6) 0.0278(5) 0.0019(5)
C4 0.0394(7) 0.0280(7) 0.0412(7) 0.0041(5) 0.0162(6) 0.0008(5)
O4 0.0450(6) 0.0357(6) 0.0553(6) -0.0177(4) 0.0242(5) -0.0054(4)
C5 0.0367(7) 0.0349(7) 0.0472(8) -0.0123(6) 0.0205(6) -0.0064(5)
C7 0.0649(9) 0.0370(8) 0.0323(7) 0.0013(6) 0.0218(6) -0.0014(7)
C6 0.0368(7) 0.0449(8) 0.0449(8) -0.0149(6) 0.0143(6) -0.0094(6)
C8 0.0536(9) 0.0600(10) 0.0264(6) -0.0015(6) 0.0060(6) 0.0102(7)

loop_
_atom_type_symbol
_atom_type_description
_atom_type_scat_dispersion_real
_atom_type_scat_dispersion_imag
_atom_type_scat_source
C C 0.0181 0.0091 'International Tables Vol C Tables 4.2.6.8 and 6.1.1.4'
H H 0.0000 0.0000 'International Tables Vol C Tables 4.2.6.8 and 6.1.1.4'
O O 0.0492 0.0322 'International Tables Vol C Tables 4.2.6.8 and 6.1.1.4'

loop_
_geom_angle_atom_site_label_1
_geom_angle_atom_site_label_2
_geom_angle_atom_site_label_3
_geom_angle
_geom_angle_site_symmetry_1
_geom_angle_site_symmetry_3
_geom_angle_publ_flag
C2 O1 C1 110.76(10) . . ?
O2 C1 O1 120.04(12) . . ?
O2 C1 C3 130.14(12) . . ?
O1 C1 C3 109.79(11) . . ?
O3 C2 O1 120.26(13) . . ?
O3 C2 C4 129.89(14) . . ?
O1 C2 C4 109.84(11) . . ?
C1 C3 C4 104.84(10) . . ?
C1 C3 C5 113.59(11) . . ?
C4 C3 C5 101.34(10) . . ?
C1 C3 H3 112.1 . . ?
C4 C3 H3 112.1 . . ?
C5 C3 H3 112.1 . . ?
C2 C4 C3 104.67(11) . . ?
C2 C4 C6 115.01(11) . . ?
C3 C4 C6 101.19(10) . . ?
C2 C4 H4 111.8 . . ?
C3 C4 H4 111.8 . . ?
C6 C4 H4 111.8 . . ?
C5 O4 C6 96.20(10) . . ?
O4 C5 C7 102.43(11) . . ?
O4 C5 C3 99.79(10) . . ?
C7 C5 C3 106.84(10) . . ?
O4 C5 H5 115.3 . . ?
C7 C5 H5 115.3 . . ?
C3 C5 H5 115.3 . . ?
C8 C7 C5 105.58(13) . . ?
C8 C7 H7 127.2 . . ?
C5 C7 H7 127.2 . . ?
O4 C6 C8 101.90(12) . . ?
O4 C6 C4 99.43(11) . . ?
C8 C6 C4 107.13(11) . . ?
O4 C6 H6 115.5 . . ?
C8 C6 H6 115.5 . . ?
C4 C6 H6 115.5 . . ?
C7 C8 C6 106.01(13) . . ?
C7 C8 H8 127.0 . . ?
C6 C8 H8 127.0 . . ?

loop_
_geom_bond_atom_site_label_1
_geom_bond_atom_site_label_2
_geom_bond_distance
_geom_bond_site_symmetry_2
_geom_bond_publ_flag
O1 C2 1.3881(18) . ?
O1 C1 1.3885(16) . ?
C1 O2 1.1898(17) . ?
C1 C3 1.4972(18) . ?
C2 O3 1.1871(18) . ?
C2 C4 1.4981(19) . ?
C3 C4 1.5212(18) . ?
C3 C5 1.5739(19) . ?
C3 H3 0.9800 . ?
C4 C6 1.5700(19) . ?
C4 H4 0.9800 . ?
O4 C5 1.4313(16) . ?
O4 C6 1.4377(17) . ?
C5 C7 1.499(2) . ?
C5 H5 0.9800 . ?
C7 C8 1.317(2) . ?
C7 H7 0.9300 . ?
C6 C8 1.507(2) . ?
C6 H6 0.9800 . ?
C8 H8 0.9300 . ?
